data_7716143
loop_
_publ_author_name
'Gon&#xe7;alves, Guilherme R'
'Teixeira, Tamara'
'Bezerra, Daniel P.'
'Soares, Milena B. P.'
'Silva, Valdenizia R.'
'Santos, Luciano de S'
'Batista, Alzir A.'
'Oliveira, Katia M.'
'Correa, Rodrigo S.'

_publ_section_title
;
 Exploring the BSA- and DNA-binding, cytotoxicity, and cell cycle
 evaluation of ternary copper(II)/diimine complexes with
 <i>N</i>,<i>N</i>-dibenzyl-<i>N</i>'-benzoylthiourea as promising
 metallodrug candidates.
;
_journal_issue 31
_journal_name_full 'Dalton transactions (Cambridge, England : 2003)'
_journal_page_first 12951
_journal_page_last 12961
_journal_paper_doi 10.1039/d4dt01152j
_journal_volume 53
_journal_year 2024
_chemical_formula_moiety ' C34 H27 Cu N5 O4 S'
_chemical_formula_sum 'C34 H27 Cu N5 O4 S'
_chemical_formula_weight 665.2
_space_group_IT_number 14
_space_group_name_Hall '-P 2ybc'
_space_group_name_H-M_alt 'P 1 21/c 1'
_symmetry_cell_setting monoclinic
_symmetry_Int_Tables_number 14
_symmetry_space_group_name_Hall '-P 2ybc'
_symmetry_space_group_name_H-M 'P 1 21/c 1'
_atom_sites_solution_hydrogens mixed
_audit_conform_dict_location ftp://ftp.iucr.org/pub/cif_core.dic
_audit_conform_dict_name cif_core.dic
_audit_conform_dict_version 2.4.5
_audit_creation_date 2024-04-09T14:00:17-00:00
_audit_creation_method 'WinGX routine CIF_UPDATE'
_audit_update_record
;
2024-04-15 deposited with the CCDC.	2024-05-20 downloaded from the CCDC.
;
_cell_angle_alpha 90
_cell_angle_beta 106.906(3)
_cell_angle_gamma 90
_cell_formula_units_Z 4
_cell_length_a 15.4463(5)
_cell_length_b 9.6553(2)
_cell_length_c 21.3098(6)
_cell_measurement_reflns_used 65891
_cell_measurement_temperature 293(2)
_cell_measurement_theta_max 25.242
_cell_measurement_theta_min 2.737
_cell_measurement_wavelength 0.71073
_cell_volume 3040.77(15)
_computing_molecular_graphics 'Ortep for Windows (Farrugia, 2012)'
_computing_publication_material 'WinGX publication routines (Farrugia, 2012)'
_computing_structure_refinement 'SHELXL-2018/3 (Sheldrick, 2018)'
_computing_structure_solution 'SHELXT 2014/5 (Sheldrick, 2014)'
_diffrn_ambient_temperature 293(2)
_diffrn_measured_fraction_theta_full 0.998
_diffrn_measured_fraction_theta_max 0.999
_diffrn_measurement_device 'two-circle diffractometer'
_diffrn_measurement_device_type 'XtaLAB Mini (ROW)'
_diffrn_measurement_method '\w scans'
_diffrn_orient_matrix_type 'CrysAlisPro convention (1999,Acta A55,543-557)'
_diffrn_orient_matrix_UB_11 -0.0121513000
_diffrn_orient_matrix_UB_12 -0.0056291000
_diffrn_orient_matrix_UB_13 0.0220187000
_diffrn_orient_matrix_UB_21 0.0333109000
_diffrn_orient_matrix_UB_22 -0.0229508000
_diffrn_orient_matrix_UB_23 0.0031956000
_diffrn_orient_matrix_UB_31 0.0357314000
_diffrn_orient_matrix_UB_32 0.0194374000
_diffrn_orient_matrix_UB_33 0.0101321000
_diffrn_radiation_monochromator graphite
_diffrn_radiation_probe x-ray
_diffrn_radiation_type MoK\a
_diffrn_radiation_wavelength 0.71073
_diffrn_reflns_av_R_equivalents 0.0292
_diffrn_reflns_av_unetI/netI 0.0136
_diffrn_reflns_Laue_measured_fraction_full 0.998
_diffrn_reflns_Laue_measured_fraction_max 0.999
_diffrn_reflns_limit_h_max 19
_diffrn_reflns_limit_h_min -19
_diffrn_reflns_limit_k_max 12
_diffrn_reflns_limit_k_min -12
_diffrn_reflns_limit_l_max 27
_diffrn_reflns_limit_l_min -27
_diffrn_reflns_number 65891
_diffrn_reflns_point_group_measured_fraction_full 0.998
_diffrn_reflns_point_group_measured_fraction_max 0.999
_diffrn_reflns_theta_full 25.242
_diffrn_reflns_theta_max 27.102
_diffrn_reflns_theta_min 2.737
_diffrn_source 'fine-focus sealed X-ray tube'
_diffrn_source_type 'Rigaku (Mo) X-ray Source'
_diffrn_standards_number 0
_exptl_absorpt_coefficient_mu 0.835
_exptl_absorpt_correction_T_max 0.800
_exptl_absorpt_correction_T_min 0.643
_exptl_absorpt_correction_type gaussian
_exptl_absorpt_process_details
;
   P. Coppens, L. Leiserowitz, D Rabinovich, Acta Cryst.
   (1965), 18, 1035-1038
;
_exptl_crystal_colour 'clear light green'
_exptl_crystal_colour_lustre clear
_exptl_crystal_colour_modifier light
_exptl_crystal_colour_primary green
_exptl_crystal_density_diffrn 1.453
_exptl_crystal_density_method 'not measured'
_exptl_crystal_description prism
_exptl_crystal_F_000 1372
_exptl_crystal_size_max 0.58
_exptl_crystal_size_mid 0.51
_exptl_crystal_size_min 0.28
_refine_diff_density_max 0.51
_refine_diff_density_min -0.313
_refine_diff_density_rms 0.05
_refine_ls_extinction_method none
_refine_ls_goodness_of_fit_ref 1.13
_refine_ls_hydrogen_treatment constr
_refine_ls_matrix_type full
_refine_ls_number_constraints 0
_refine_ls_number_parameters 446
_refine_ls_number_reflns 6695
_refine_ls_number_restraints 0
_refine_ls_restrained_S_all 1.13
_refine_ls_R_factor_all 0.0594
_refine_ls_R_factor_gt 0.0387
_refine_ls_shift/su_max 0.001
_refine_ls_shift/su_mean 0
_refine_ls_structure_factor_coef Fsqd
_refine_ls_weighting_details 'w=1/[\s^2^(Fo^2^)+(0.0335P)^2^+2.4230P] where P=(Fo^2^+2Fc^2^)/3'
_refine_ls_weighting_scheme calc
_refine_ls_wR_factor_gt 0.088
_refine_ls_wR_factor_ref 0.108
_reflns_Friedel_coverage 0
_reflns_number_gt 5258
_reflns_number_total 6695
_reflns_threshold_expression 'I > 2\s(I)'
_cod_data_source_file d4dt01152j2.cif
_cod_data_source_block shelx
_cod_depositor_comments
;
The following automatic conversions were performed:

data item '_exptl_crystal_colour_primary' value 'Green' was changed
to 'green' in accordance with the
/home/data/users/saulius/crontab/automatic-downloads/rss-feeds/RSC/lib/dictionaries/cif_core.dic
dictionary named 'cif_core.dic' version 2.4.2 last updated on
2011-04-26.

Automatic conversion script
Id: cif_fix_values 8170 2020-07-09 18:12:32Z antanas 

 Adding full bibliography for 7716143--7716144.cif.
;
_cod_original_sg_symbol_H-M 'P 21/c'
_cod_database_code 7716143
_shelx_shelxl_version_number 2018/3

loop_
_symmetry_equiv_pos_as_xyz
'x, y, z'
'-x, y+1/2, -z+1/2'
'-x, -y, -z'
'x, -y-1/2, z-1/2'

loop_
_atom_site_label
_atom_site_type_symbol
_atom_site_fract_x
_atom_site_fract_y
_atom_site_fract_z
_atom_site_U_iso_or_equiv
_atom_site_adp_type
_atom_site_occupancy
_atom_site_site_symmetry_order
_atom_site_calc_flag
_atom_site_refinement_flags_posn
_atom_site_refinement_flags_adp
_atom_site_refinement_flags_occupancy
_atom_site_disorder_assembly
_atom_site_disorder_group
Cu1 Cu 0.64934(2) 0.70874(3) 0.49533(2) 0.04771(10) Uani 1 1 d . . . . .
S1 S 0.74231(5) 0.76165(7) 0.43378(4) 0.05670(18) Uani 1 1 d . . . . .
O1 O 0.57532(12) 0.5927(2) 0.42739(9) 0.0561(5) Uani 1 1 d . . . . .
N1 N 0.67831(13) 0.5149(2) 0.37493(10) 0.0492(5) Uani 1 1 d . . . . .
N4 N 0.53722(14) 0.7718(2) 0.52072(10) 0.0450(4) Uani 1 1 d . . . . .
N3 N 0.70850(15) 0.8439(2) 0.56630(10) 0.0505(5) Uani 1 1 d . . . . .
O2 O 0.68012(14) 0.5235(2) 0.55500(12) 0.0790(6) Uani 1 1 d . . . . .
N2 N 0.82302(15) 0.5667(3) 0.38434(11) 0.0579(6) Uani 1 1 d . . . . .
N5 N 0.75637(17) 0.4866(2) 0.58882(12) 0.0602(6) Uani 1 1 d . . . . .
C2 C 0.59851(16) 0.5220(2) 0.38578(11) 0.0434(5) Uani 1 1 d . . . . .
C27 C 0.64862(18) 0.9149(2) 0.58939(11) 0.0482(6) Uani 1 1 d . . . . .
O3 O 0.82324(16) 0.5494(3) 0.58387(14) 0.0905(7) Uani 1 1 d . . . . .
C28 C 0.55645(18) 0.8758(2) 0.56485(11) 0.0452(5) Uani 1 1 d . . . . .
C1 C 0.74617(16) 0.6041(3) 0.39691(11) 0.0483(6) Uani 1 1 d . . . . .
C32 C 0.45209(17) 0.7309(3) 0.49742(12) 0.0510(6) Uani 1 1 d . . . . .
H32 H 0.438306 0.658778 0.46722 0.061 Uiso 1 1 calc R U . . .
C3 C 0.52776(17) 0.4304(3) 0.34332(11) 0.0461(5) Uani 1 1 d . . . . .
O4 O 0.76308(19) 0.3890(3) 0.62633(15) 0.1085(10) Uani 1 1 d . . . . .
C29 C 0.4905(2) 0.9441(3) 0.58630(12) 0.0563(7) Uani 1 1 d . . . . .
C31 C 0.3826(2) 0.7928(3) 0.51685(14) 0.0606(7) Uani 1 1 d . . . . .
H31 H 0.323382 0.761574 0.499957 0.073 Uiso 1 1 calc R U . . .
C4 C 0.43855(19) 0.4490(4) 0.34019(14) 0.0666(8) Uani 1 1 d . . . . .
H4 H 0.422249 0.518502 0.364794 0.08 Uiso 1 1 calc R U . . .
C26 C 0.6747(2) 1.0218(3) 0.63557(12) 0.0599(7) Uani 1 1 d . . . . .
C8 C 0.5507(2) 0.3259(3) 0.30735(13) 0.0613(7) Uani 1 1 d . . . . .
H8 H 0.610983 0.311679 0.309245 0.074 Uiso 1 1 calc R U . . .
C9 C 0.90701(18) 0.6463(4) 0.40307(14) 0.0650(8) Uani 1 1 d . . . . .
H9A H 0.956146 0.586979 0.427189 0.078 Uiso 1 1 calc R U . . .
H9B H 0.901348 0.721553 0.43176 0.078 Uiso 1 1 calc R U . . .
C10 C 0.92911(17) 0.7045(3) 0.34397(14) 0.0587(7) Uani 1 1 d . . . . .
C15 C 1.00754(18) 0.6683(3) 0.33047(15) 0.0624(7) Uani 1 1 d . . . . .
H15 H 1.048172 0.608183 0.358243 0.075 Uiso 1 1 calc R U . . .
C7 C 0.4838(3) 0.2417(4) 0.26824(15) 0.0776(10) Uani 1 1 d . . . . .
H7 H 0.499476 0.170893 0.244033 0.093 Uiso 1 1 calc R U . . .
C30 C 0.4015(2) 0.8988(3) 0.56047(14) 0.0650(8) Uani 1 1 d . . . . .
H30 H 0.355193 0.941133 0.573152 0.078 Uiso 1 1 calc R U . . .
C23 C 0.7956(2) 0.8739(3) 0.58993(14) 0.0631(7) Uani 1 1 d . . . . .
H23 H 0.837249 0.823813 0.575191 0.076 Uiso 1 1 calc R U . . .
C16 C 0.8283(2) 0.4354(4) 0.35226(16) 0.0725(9) Uani 1 1 d . . . . .
H16A H 0.869621 0.445606 0.325906 0.087 Uiso 1 1 calc R U . A 1
H16B H 0.769062 0.413903 0.322761 0.087 Uiso 1 1 calc R U . A 1
C34 C 0.5185(3) 1.0543(3) 0.63251(15) 0.0738(9) Uani 1 1 d . . . . .
H34 H 0.475391 1.101479 0.646945 0.089 Uiso 1 1 calc R U . . .
C33 C 0.6054(3) 1.0911(3) 0.65539(15) 0.0760(9) Uani 1 1 d . . . . .
H33 H 0.621092 1.163898 0.6851 0.091 Uiso 1 1 calc R U . . .
C6 C 0.3959(3) 0.2619(4) 0.26500(15) 0.0839(11) Uani 1 1 d . . . . .
H6 H 0.351312 0.20533 0.238476 0.101 Uiso 1 1 calc R U . . .
C24 C 0.8267(2) 0.9783(3) 0.63625(15) 0.0735(9) Uani 1 1 d . . . . .
H24 H 0.888331 0.99675 0.652254 0.088 Uiso 1 1 calc R U . . .
C25 C 0.7666(3) 1.0527(3) 0.65776(14) 0.0723(9) Uani 1 1 d . . . . .
H25 H 0.78686 1.124663 0.687442 0.087 Uiso 1 1 calc R U . . .
C13 C 0.9683(2) 0.8087(4) 0.23501(18) 0.0841(11) Uani 1 1 d . . . . .
H13 H 0.981116 0.842604 0.197857 0.101 Uiso 1 1 calc R U . . .
C14 C 1.0262(2) 0.7208(4) 0.27574(18) 0.0759(9) Uani 1 1 d . . . . .
H14 H 1.079436 0.69548 0.266728 0.091 Uiso 1 1 calc R U . . .
C5 C 0.3728(2) 0.3645(4) 0.30043(17) 0.0881(11) Uani 1 1 d . . . . .
H5 H 0.312373 0.378287 0.298019 0.106 Uiso 1 1 calc R U . . .
C11 C 0.8713(2) 0.7948(5) 0.30246(17) 0.0866(11) Uani 1 1 d . . . . .
H11 H 0.817836 0.820851 0.310977 0.104 Uiso 1 1 calc R U . . .
C17 C 0.8627(10) 0.302(2) 0.4035(11) 0.054(3) Uani 0.5 1 d . . P B 1
C12 C 0.8914(3) 0.8471(5) 0.24854(19) 0.0950(12) Uani 1 1 d . . . . .
H12 H 0.852022 0.909312 0.221144 0.114 Uiso 1 1 calc R U . . .
C18 C 0.8530(2) 0.3198(4) 0.46227(17) 0.0751(9) Uani 1 1 d . . . B 1
H18 H 0.834486 0.403624 0.475609 0.09 Uiso 1 1 calc R U . B 1
C19 C 0.8722(3) 0.2059(4) 0.5026(2) 0.0886(11) Uani 1 1 d . . . B 1
H19 H 0.854367 0.209192 0.540643 0.106 Uiso 1 1 calc R U . B 1
C20 C 0.9163(7) 0.0849(11) 0.4917(5) 0.086(3) Uani 0.5 1 d . . P B 1
H20 H 0.93519 0.015054 0.522774 0.103 Uiso 0.5 1 calc R U P B 1
C22 C 0.9011(7) 0.1895(10) 0.3885(5) 0.088(3) Uani 0.5 1 d . . P B 1
H22 H 0.909926 0.184025 0.34719 0.106 Uiso 0.5 1 calc R U P B 1
C21 C 0.9286(9) 0.0804(9) 0.4307(5) 0.109(3) Uani 0.5 1 d . . P B 1
H21 H 0.955528 0.003438 0.417974 0.131 Uiso 0.5 1 calc R U P B 1
C21A C 0.8461(11) 0.0799(10) 0.3984(7) 0.134(5) Uani 0.5 1 d . . P B 2
H21A H 0.844192 -0.006044 0.378275 0.161 Uiso 0.5 1 d R U P B 2
C22A C 0.8348(9) 0.1979(9) 0.3612(6) 0.103(3) Uani 0.5 1 d . . P B 2
H22A H 0.827204 0.187547 0.316486 0.123 Uiso 0.5 1 d R U P B 2
C20A C 0.8619(8) 0.0874(10) 0.4639(7) 0.101(3) Uani 0.5 1 d . . P B 2
H20A H 0.864347 0.002985 0.485413 0.121 Uiso 0.5 1 d R U P B 2
C17A C 0.8389(10) 0.328(2) 0.3926(12) 0.059(4) Uani 0.5 1 d . . P B 2

loop_
_atom_site_aniso_label
_atom_site_aniso_U_11
_atom_site_aniso_U_22
_atom_site_aniso_U_33
_atom_site_aniso_U_23
_atom_site_aniso_U_13
_atom_site_aniso_U_12
Cu1 0.04881(18) 0.04876(18) 0.04759(17) -0.01095(13) 0.01722(13) -0.00784(13)
S1 0.0595(4) 0.0540(4) 0.0632(4) -0.0046(3) 0.0282(3) -0.0117(3)
O1 0.0479(9) 0.0678(12) 0.0560(10) -0.0230(9) 0.0203(8) -0.0125(9)
N1 0.0458(11) 0.0589(12) 0.0437(11) -0.0089(9) 0.0141(9) -0.0027(9)
N4 0.0522(11) 0.0409(10) 0.0443(10) 0.0003(8) 0.0176(9) 0.0016(9)
N3 0.0571(12) 0.0453(11) 0.0487(11) -0.0059(9) 0.0146(10) -0.0091(10)
O2 0.0560(12) 0.0665(13) 0.1011(17) 0.0218(12) 0.0017(11) -0.0019(10)
N2 0.0493(12) 0.0773(16) 0.0513(12) -0.0084(11) 0.0212(10) -0.0016(11)
N5 0.0655(15) 0.0486(13) 0.0594(14) -0.0021(11) 0.0070(11) 0.0054(11)
C2 0.0476(13) 0.0462(12) 0.0354(11) 0.0018(10) 0.0105(9) -0.0014(10)
C27 0.0692(16) 0.0381(12) 0.0366(11) 0.0015(9) 0.0140(11) -0.0012(11)
O3 0.0662(14) 0.0815(16) 0.114(2) 0.0107(15) 0.0107(13) -0.0024(13)
C28 0.0653(15) 0.0373(11) 0.0331(11) 0.0037(9) 0.0145(10) 0.0074(11)
C1 0.0469(13) 0.0618(15) 0.0381(12) 0.0021(11) 0.0151(10) -0.0006(11)
C32 0.0525(14) 0.0554(15) 0.0460(13) 0.0007(11) 0.0157(11) -0.0003(12)
C3 0.0547(14) 0.0488(13) 0.0329(11) 0.0033(10) 0.0100(10) -0.0070(11)
O4 0.102(2) 0.0873(18) 0.122(2) 0.0489(17) 0.0093(17) 0.0116(15)
C29 0.0786(19) 0.0517(14) 0.0418(13) 0.0070(11) 0.0224(13) 0.0172(13)
C31 0.0524(15) 0.0740(19) 0.0580(16) 0.0099(14) 0.0201(12) 0.0100(14)
C4 0.0552(16) 0.082(2) 0.0584(16) -0.0151(15) 0.0100(13) -0.0121(15)
C26 0.093(2) 0.0455(14) 0.0386(12) -0.0016(11) 0.0152(13) -0.0012(14)
C8 0.081(2) 0.0584(16) 0.0459(14) -0.0078(12) 0.0213(13) -0.0107(14)
C9 0.0407(14) 0.098(2) 0.0551(15) 0.0006(16) 0.0119(12) -0.0027(14)
C10 0.0374(12) 0.084(2) 0.0544(15) -0.0010(14) 0.0122(11) -0.0023(13)
C15 0.0415(13) 0.0767(19) 0.0703(18) -0.0014(15) 0.0182(13) -0.0037(13)
C7 0.118(3) 0.0679(19) 0.0464(16) -0.0167(14) 0.0225(17) -0.025(2)
C30 0.0732(19) 0.0730(19) 0.0552(16) 0.0109(14) 0.0288(14) 0.0285(16)
C23 0.0651(17) 0.0606(17) 0.0629(17) -0.0068(14) 0.0175(14) -0.0146(14)
C16 0.0599(17) 0.101(3) 0.0659(18) -0.0249(19) 0.0334(15) -0.0037(17)
C34 0.110(3) 0.0621(18) 0.0542(16) -0.0057(14) 0.0314(18) 0.0270(19)
C33 0.122(3) 0.0547(17) 0.0500(16) -0.0125(13) 0.0237(18) 0.0087(18)
C6 0.099(3) 0.093(3) 0.0480(16) -0.0113(17) 0.0035(17) -0.045(2)
C24 0.081(2) 0.0669(19) 0.0637(18) -0.0089(15) 0.0067(16) -0.0257(17)
C25 0.104(3) 0.0536(16) 0.0507(16) -0.0112(13) 0.0084(16) -0.0179(17)
C13 0.076(2) 0.107(3) 0.075(2) 0.013(2) 0.0310(18) -0.020(2)
C14 0.0532(17) 0.097(3) 0.087(2) -0.004(2) 0.0348(17) -0.0165(17)
C5 0.065(2) 0.115(3) 0.073(2) -0.021(2) 0.0021(16) -0.027(2)
C11 0.0509(17) 0.134(3) 0.076(2) 0.023(2) 0.0201(15) 0.0234(19)
C17 0.044(7) 0.058(8) 0.070(5) -0.002(5) 0.032(6) 0.004(5)
C12 0.073(2) 0.127(3) 0.081(2) 0.032(2) 0.0156(19) 0.010(2)
C18 0.0670(19) 0.082(2) 0.073(2) -0.0120(18) 0.0151(16) 0.0097(17)
C19 0.086(2) 0.081(2) 0.108(3) -0.003(2) 0.041(2) -0.006(2)
C20 0.102(7) 0.074(5) 0.083(6) 0.016(4) 0.028(5) 0.001(5)
C22 0.122(7) 0.082(6) 0.080(6) -0.008(4) 0.060(6) 0.007(6)
C21 0.176(10) 0.058(5) 0.112(8) -0.001(5) 0.071(8) 0.015(6)
C21A 0.230(15) 0.050(4) 0.165(12) -0.017(6) 0.127(11) -0.011(7)
C22A 0.165(10) 0.062(5) 0.116(8) -0.020(5) 0.095(8) -0.023(6)
C20A 0.119(8) 0.060(5) 0.137(11) 0.027(6) 0.059(7) 0.006(6)
C17A 0.047(8) 0.048(7) 0.097(11) -0.014(6) 0.046(8) 0.003(5)

loop_
_atom_type_symbol
_atom_type_description
_atom_type_scat_dispersion_real
_atom_type_scat_dispersion_imag
_atom_type_scat_source
C C 0.0033 0.0016 'International Tables Vol C Tables 4.2.6.8 and 6.1.1.4'
H H 0 0 'International Tables Vol C Tables 4.2.6.8 and 6.1.1.4'
Cu Cu 0.3201 1.2651 'International Tables Vol C Tables 4.2.6.8 and 6.1.1.4'
N N 0.0061 0.0033 'International Tables Vol C Tables 4.2.6.8 and 6.1.1.4'
O O 0.0106 0.006 'International Tables Vol C Tables 4.2.6.8 and 6.1.1.4'
S S 0.1246 0.1234 'International Tables Vol C Tables 4.2.6.8 and 6.1.1.4'

loop_
_geom_angle_atom_site_label_1
_geom_angle_atom_site_label_2
_geom_angle_atom_site_label_3
_geom_angle
_geom_angle_site_symmetry_1
_geom_angle_site_symmetry_3
_geom_angle_publ_flag
O1 Cu1 N3 171.11(8) . . ?
O1 Cu1 N4 90.51(8) . . ?
N3 Cu1 N4 80.92(8) . . ?
O1 Cu1 O2 86.66(9) . . ?
N3 Cu1 O2 96.92(9) . . ?
N4 Cu1 O2 98.53(8) . . ?
O1 Cu1 S1 91.93(6) . . ?
N3 Cu1 S1 93.64(6) . . ?
N4 Cu1 S1 144.20(6) . . ?
O2 Cu1 S1 117.26(7) . . ?
C1 S1 Cu1 100.19(8) . . ?
C2 O1 Cu1 128.42(16) . . ?
C2 N1 C1 125.8(2) . . ?
C32 N4 C28 118.5(2) . . ?
C32 N4 Cu1 129.43(17) . . ?
C28 N4 Cu1 111.93(16) . . ?
C23 N3 C27 118.5(2) . . ?
C23 N3 Cu1 128.2(2) . . ?
C27 N3 Cu1 113.21(17) . . ?
N5 O2 Cu1 125.96(19) . . ?
C1 N2 C16 120.2(2) . . ?
C1 N2 C9 124.9(2) . . ?
C16 N2 C9 114.9(2) . . ?
O4 N5 O3 121.6(3) . . ?
O4 N5 O2 119.2(3) . . ?
O3 N5 O2 119.2(3) . . ?
O1 C2 N1 128.8(2) . . ?
O1 C2 C3 116.3(2) . . ?
N1 C2 C3 114.8(2) . . ?
N3 C27 C26 122.7(3) . . ?
N3 C27 C28 116.7(2) . . ?
C26 C27 C28 120.5(2) . . ?
N4 C28 C29 123.1(2) . . ?
N4 C28 C27 116.7(2) . . ?
C29 C28 C27 120.2(2) . . ?
N1 C1 N2 114.1(2) . . ?
N1 C1 S1 127.12(19) . . ?
N2 C1 S1 118.6(2) . . ?
N4 C32 C31 121.9(3) . . ?
N4 C32 H32 119.1 . . ?
C31 C32 H32 119.1 . . ?
C4 C3 C8 119.2(3) . . ?
C4 C3 C2 120.0(2) . . ?
C8 C3 C2 120.8(2) . . ?
C30 C29 C28 116.8(3) . . ?
C30 C29 C34 124.9(3) . . ?
C28 C29 C34 118.2(3) . . ?
C30 C31 C32 119.7(3) . . ?
C30 C31 H31 120.1 . . ?
C32 C31 H31 120.1 . . ?
C3 C4 C5 120.0(3) . . ?
C3 C4 H4 120 . . ?
C5 C4 H4 120 . . ?
C25 C26 C27 116.9(3) . . ?
C25 C26 C33 125.3(3) . . ?
C27 C26 C33 117.7(3) . . ?
C3 C8 C7 119.8(3) . . ?
C3 C8 H8 120.1 . . ?
C7 C8 H8 120.1 . . ?
N2 C9 C10 111.5(2) . . ?
N2 C9 H9A 109.3 . . ?
C10 C9 H9A 109.3 . . ?
N2 C9 H9B 109.3 . . ?
C10 C9 H9B 109.3 . . ?
H9A C9 H9B 108 . . ?
C15 C10 C11 118.5(3) . . ?
C15 C10 C9 120.6(3) . . ?
C11 C10 C9 120.9(3) . . ?
C10 C15 C14 120.0(3) . . ?
C10 C15 H15 120 . . ?
C14 C15 H15 120 . . ?
C6 C7 C8 120.5(3) . . ?
C6 C7 H7 119.7 . . ?
C8 C7 H7 119.7 . . ?
C31 C30 C29 120.0(3) . . ?
C31 C30 H30 120 . . ?
C29 C30 H30 120 . . ?
N3 C23 C24 122.1(3) . . ?
N3 C23 H23 119 . . ?
C24 C23 H23 119 . . ?
C17A C16 N2 113.1(10) . . ?
N2 C16 C17 114.5(8) . . ?
N2 C16 H16A 108.6 . . ?
C17 C16 H16A 108.6 . . ?
N2 C16 H16B 108.6 . . ?
C17 C16 H16B 108.6 . . ?
H16A C16 H16B 107.6 . . ?
C33 C34 C29 121.4(3) . . ?
C33 C34 H34 119.3 . . ?
C29 C34 H34 119.3 . . ?
C34 C33 C26 121.9(3) . . ?
C34 C33 H33 119 . . ?
C26 C33 H33 119 . . ?
C7 C6 C5 119.9(3) . . ?
C7 C6 H6 120 . . ?
C5 C6 H6 120 . . ?
C25 C24 C23 119.6(3) . . ?
C25 C24 H24 120.2 . . ?
C23 C24 H24 120.2 . . ?
C24 C25 C26 120.2(3) . . ?
C24 C25 H25 119.9 . . ?
C26 C25 H25 119.9 . . ?
C14 C13 C12 119.6(3) . . ?
C14 C13 H13 120.2 . . ?
C12 C13 H13 120.2 . . ?
C13 C14 C15 120.9(3) . . ?
C13 C14 H14 119.6 . . ?
C15 C14 H14 119.6 . . ?
C6 C5 C4 120.5(4) . . ?
C6 C5 H5 119.7 . . ?
C4 C5 H5 119.7 . . ?
C12 C11 C10 120.7(3) . . ?
C12 C11 H11 119.6 . . ?
C10 C11 H11 119.6 . . ?
C18 C17 C22 121.5(14) . . ?
C18 C17 C16 114.8(12) . . ?
C22 C17 C16 123.7(16) . . ?
C13 C12 C11 120.3(4) . . ?
C13 C12 H12 119.8 . . ?
C11 C12 H12 119.8 . . ?
C17 C18 C19 115.3(8) . . ?
C17 C18 H18 122.3 . . ?
C19 C18 H18 122.3 . . ?
C18 C19 C20 126.1(5) . . ?
C18 C19 H19 116.9 . . ?
C20 C19 H19 116.9 . . ?
C21 C20 C19 113.0(8) . . ?
C21 C20 H20 123.5 . . ?
C19 C20 H20 123.5 . . ?
C17 C22 C21 123.2(12) . . ?
C17 C22 H22 118.4 . . ?
C21 C22 H22 118.4 . . ?
C20 C21 C22 119.9(9) . . ?
C20 C21 H21 120.1 . . ?
C22 C21 H21 120.1 . . ?
C20A C21A C22A 120.6(9) . . ?
C20A C21A H21A 119.8 . . ?
C22A C21A H21A 119.6 . . ?
C21A C22A C17A 118.8(13) . . ?
C21A C22A H22A 117.4 . . ?
C17A C22A H22A 123.8 . . ?
C21A C20A H20A 115.6 . . ?
C16 C17A C22A 114.0(18) . . ?

loop_
_geom_bond_atom_site_label_1
_geom_bond_atom_site_label_2
_geom_bond_distance
_geom_bond_site_symmetry_2
_geom_bond_publ_flag
Cu1 O1 1.9226(17) . ?
Cu1 N3 2.005(2) . ?
Cu1 N4 2.051(2) . ?
Cu1 O2 2.166(2) . ?
Cu1 S1 2.2668(7) . ?
S1 C1 1.721(3) . ?
O1 C2 1.251(3) . ?
N1 C2 1.320(3) . ?
N1 C1 1.332(3) . ?
N4 C32 1.324(3) . ?
N4 C28 1.348(3) . ?
N3 C23 1.324(3) . ?
N3 C27 1.354(3) . ?
O2 N5 1.241(3) . ?
N2 C1 1.340(3) . ?
N2 C16 1.454(4) . ?
N2 C9 1.460(4) . ?
N5 O4 1.221(3) . ?
N5 O3 1.229(3) . ?
C2 C3 1.490(3) . ?
C27 C26 1.402(3) . ?
C27 C28 1.418(4) . ?
C28 C29 1.398(3) . ?
C32 C31 1.393(4) . ?
C32 H32 0.93 . ?
C3 C4 1.372(4) . ?
C3 C8 1.375(4) . ?
C29 C30 1.394(4) . ?
C29 C34 1.429(4) . ?
C31 C30 1.356(4) . ?
C31 H31 0.93 . ?
C4 C5 1.383(4) . ?
C4 H4 0.93 . ?
C26 C25 1.392(4) . ?
C26 C33 1.427(4) . ?
C8 C7 1.386(4) . ?
C8 H8 0.93 . ?
C9 C10 1.507(4) . ?
C9 H9A 0.97 . ?
C9 H9B 0.97 . ?
C10 C15 1.370(4) . ?
C10 C11 1.371(4) . ?
C15 C14 1.377(4) . ?
C15 H15 0.93 . ?
C7 C6 1.354(5) . ?
C7 H7 0.93 . ?
C30 H30 0.93 . ?
C23 C24 1.395(4) . ?
C23 H23 0.93 . ?
C16 C17A 1.33(2) . ?
C16 C17 1.672(18) . ?
C16 H16A 0.97 . ?
C16 H16B 0.97 . ?
C34 C33 1.335(5) . ?
C34 H34 0.93 . ?
C33 H33 0.93 . ?
C6 C5 1.355(5) . ?
C6 H6 0.93 . ?
C24 C25 1.354(5) . ?
C24 H24 0.93 . ?
C25 H25 0.93 . ?
C13 C14 1.350(5) . ?
C13 C12 1.352(5) . ?
C13 H13 0.93 . ?
C14 H14 0.93 . ?
C5 H5 0.93 . ?
C11 C12 1.371(5) . ?
C11 H11 0.93 . ?
C17 C18 1.31(2) . ?
C17 C22 1.32(2) . ?
C12 H12 0.93 . ?
C18 C19 1.374(5) . ?
C18 H18 0.93 . ?
C19 C20 1.405(11) . ?
C19 H19 0.93 . ?
C20 C21 1.367(14) . ?
C20 H20 0.93 . ?
C22 C21 1.371(14) . ?
C22 H22 0.93 . ?
C21 H21 0.93 . ?
C21A C20A 1.348(17) . ?
C21A C22A 1.370(16) . ?
C21A H21A 0.93 . ?
C22A C17A 1.41(2) . ?
C22A H22A 0.93 . ?
C20A H20A 0.93 . ?
